data_4306399
loop_
_publ_author_name
'Donald J. Darensbourg'
'Adriana I. Moncada'

_publ_section_title
;
Mechanistic Insight into the Initiation Step of the Coupling Reaction of
Oxetane or Epoxides and CO2 Catalyzed by (salen)CrX Complexes
;
_journal_name_full 'Inorganic Chemistry'
_journal_page_first 10000
_journal_page_last 10008
_journal_paper_doi 10.1021/ic801231p
_journal_volume 47
_journal_year 2008
_chemical_formula_sum 'C46 H70 Cr N9 O4'
_chemical_formula_weight 865.11
_chemical_name_systematic
; 
 ? 
;
_space_group_IT_number 52
_symmetry_cell_setting orthorhombic
_symmetry_space_group_name_Hall '-P 2a 2bc'
_symmetry_space_group_name_H-M 'P n n a'
_atom_sites_solution_hydrogens geom
_atom_sites_solution_primary direct
_atom_sites_solution_secondary difmap
_audit_creation_method SHELXL-97
_cell_angle_alpha 90.00
_cell_angle_beta 90.00
_cell_angle_gamma 90.00
_cell_formula_units_Z 4
_cell_length_a 10.6226(10)
_cell_length_b 25.105(2)
_cell_length_c 17.2567(17)
_cell_measurement_reflns_used 3767
_cell_measurement_temperature 110(2)
_cell_measurement_theta_max 19.54
_cell_measurement_theta_min 2.36
_cell_volume 4602.0(7)
_computing_cell_refinement 'Bruker SMART'
_computing_data_collection 'Bruker SMART'
_computing_data_reduction 'Bruker SAINT'
_computing_molecular_graphics 'X-SEED (Barbour, 2001)'
_computing_publication_material 'Bruker SHELXTL'
_computing_structure_refinement 'SHELXL-97 (Sheldrick, 1997)'
_computing_structure_solution 'SHELXS-97 (Sheldrick, 1990)'
_diffrn_ambient_temperature 110(2)
_diffrn_measured_fraction_theta_full 0.979
_diffrn_measured_fraction_theta_max 0.979
_diffrn_measurement_device_type 'CCD area detector'
_diffrn_measurement_method 'phi and omega scans'
_diffrn_radiation_monochromator graphite
_diffrn_radiation_source 'fine-focus sealed tube'
_diffrn_radiation_type MoK\a
_diffrn_radiation_wavelength 0.71073
_diffrn_reflns_av_R_equivalents 0.0986
_diffrn_reflns_av_sigmaI/netI 0.1054
_diffrn_reflns_limit_h_max 13
_diffrn_reflns_limit_h_min -14
_diffrn_reflns_limit_k_max 33
_diffrn_reflns_limit_k_min -33
_diffrn_reflns_limit_l_max 23
_diffrn_reflns_limit_l_min -21
_diffrn_reflns_number 42139
_diffrn_reflns_theta_full 28.34
_diffrn_reflns_theta_max 28.34
_diffrn_reflns_theta_min 2.39
_exptl_absorpt_coefficient_mu 0.301
_exptl_absorpt_correction_T_max 0.9919
_exptl_absorpt_correction_T_min 0.9648
_exptl_absorpt_correction_type multi-scan
_exptl_absorpt_process_details 'SADABS; (Sheldrick, 2006)'
_exptl_crystal_colour red
_exptl_crystal_density_diffrn 1.249
_exptl_crystal_density_method 'not measured'
_exptl_crystal_description neddle
_exptl_crystal_F_000 1860
_exptl_crystal_size_max 0.12
_exptl_crystal_size_mid 0.06
_exptl_crystal_size_min 0.03
_refine_diff_density_max 0.819
_refine_diff_density_min -0.262
_refine_diff_density_rms 0.078
_refine_ls_extinction_method none
_refine_ls_goodness_of_fit_ref 1.000
_refine_ls_hydrogen_treatment constr
_refine_ls_matrix_type full
_refine_ls_number_parameters 278
_refine_ls_number_reflns 5632
_refine_ls_number_restraints 0
_refine_ls_restrained_S_all 1.000
_refine_ls_R_factor_all 0.2139
_refine_ls_R_factor_gt 0.0822
_refine_ls_shift/su_max 0.000
_refine_ls_shift/su_mean 0.000
_refine_ls_structure_factor_coef Fsqd
_refine_ls_weighting_details 'calc w=1/[\s^2^(Fo^2^)+(0.1115P)^2^+0.0000P] where P=(Fo^2^+2Fc^2^)/3'
_refine_ls_weighting_scheme calc
_refine_ls_wR_factor_gt 0.2018
_refine_ls_wR_factor_ref 0.2536
_reflns_number_gt 1861
_reflns_number_total 5632
_reflns_threshold_expression >2sigma(I)
_cod_data_source_file ic801231p_si_002_3.cif
_cod_data_source_block am3
_cod_depositor_comments
;
The following automatic conversions were performed:
'_symmetry_cell_setting' value 'Orthorhombic' changed to 'orthorhombic'
according to '/home/saulius/struct/CIF-dictionaries/cif_core.dic'
dictionary named 'cif_core.dic' version 2.4.1 from 2010-06-29.

Automatic conversion script
Id: cif_fix_enum 1527 2010-12-29 10:47:43Z saulius 
;
_cod_database_code 4306399

loop_
_symmetry_equiv_pos_as_xyz
'x, y, z'
'-x, y+1/2, z+1/2'
'x+1/2, -y+1/2, z+1/2'
'-x+1/2, -y, z'
'-x, -y, -z'
'x, -y-1/2, -z-1/2'
'-x-1/2, y-1/2, -z-1/2'
'x-1/2, y, -z'

loop_
_atom_site_label
_atom_site_type_symbol
_atom_site_fract_x
_atom_site_fract_y
_atom_site_fract_z
_atom_site_U_iso_or_equiv
_atom_site_adp_type
_atom_site_occupancy
_atom_site_symmetry_multiplicity
_atom_site_calc_flag
_atom_site_refinement_flags
_atom_site_disorder_assembly
_atom_site_disorder_group
Cr1 Cr 0.2500 0.0000 0.14931(5) 0.0650(4) Uani 1 2 d S . .
O1 O 0.1370(2) -0.02984(11) 0.22414(15) 0.0705(8) Uani 1 1 d . . .
O2 O -0.2653(3) -0.16620(15) 0.1969(3) 0.1219(14) Uani 1 1 d . . .
N1 N 0.3567(3) -0.06801(19) 0.1472(3) 0.0849(13) Uani 1 1 d . . .
N2 N 0.3402(3) -0.1073(2) 0.1118(3) 0.0672(10) Uani 1 1 d . . .
N3 N 0.3296(4) -0.14680(18) 0.0766(3) 0.0938(14) Uani 1 1 d . . .
N4 N 0.1509(3) -0.03118(16) 0.0613(2) 0.0716(10) Uani 1 1 d . . .
N5 N 0.7761(5) 0.2500 0.7500 0.0759(15) Uani 1 2 d S . .
C1 C 0.0611(4) -0.0656(2) 0.0692(3) 0.0787(15) Uani 1 1 d . . .
H1 H 0.0289 -0.0811 0.0231 0.094 Uiso 1 1 calc R . .
C2 C 0.0057(4) -0.08249(18) 0.1408(3) 0.0687(13) Uani 1 1 d . . .
C3 C -0.0963(4) -0.1178(2) 0.1337(4) 0.0879(16) Uani 1 1 d . . .
H3 H -0.1195 -0.1314 0.0844 0.105 Uiso 1 1 calc R . .
C4 C -0.1624(4) -0.13251(19) 0.1988(4) 0.0870(16) Uani 1 1 d . . .
C5 C -0.3264(5) -0.1737(3) 0.1257(4) 0.155(3) Uani 1 1 d . . .
H5A H -0.3419 -0.1390 0.1014 0.233 Uiso 1 1 calc R . .
H5B H -0.4068 -0.1919 0.1342 0.233 Uiso 1 1 calc R . .
H5C H -0.2732 -0.1953 0.0916 0.233 Uiso 1 1 calc R . .
C6 C -0.1292(4) -0.11261(16) 0.2709(3) 0.0707(13) Uani 1 1 d . . .
H6 H -0.1766 -0.1236 0.3147 0.085 Uiso 1 1 calc R . .
C7 C -0.0307(4) -0.07767(15) 0.2819(3) 0.0599(11) Uani 1 1 d . . .
C8 C -0.0024(3) -0.05175(15) 0.3601(2) 0.0575(11) Uani 1 1 d . . .
C9 C -0.0929(4) -0.0716(2) 0.4230(3) 0.0836(15) Uani 1 1 d . . .
H9A H -0.1799 -0.0666 0.4057 0.125 Uiso 1 1 calc R . .
H9B H -0.0789 -0.0514 0.4708 0.125 Uiso 1 1 calc R . .
H9C H -0.0776 -0.1095 0.4328 0.125 Uiso 1 1 calc R . .
C10 C -0.0193(4) 0.00885(15) 0.3544(2) 0.0631(11) Uani 1 1 d . . .
H10A H 0.0384 0.0231 0.3152 0.095 Uiso 1 1 calc R . .
H10B H -0.0008 0.0251 0.4047 0.095 Uiso 1 1 calc R . .
H10C H -0.1062 0.0170 0.3395 0.095 Uiso 1 1 calc R . .
C11 C 0.1334(4) -0.06437(16) 0.3874(3) 0.0704(12) Uani 1 1 d . . .
H11A H 0.1421 -0.1028 0.3957 0.106 Uiso 1 1 calc R . .
H11B H 0.1505 -0.0455 0.4360 0.106 Uiso 1 1 calc R . .
H11C H 0.1935 -0.0528 0.3477 0.106 Uiso 1 1 calc R . .
C12 C 0.0421(3) -0.06252(15) 0.2150(3) 0.0605(11) Uani 1 1 d . . .
C13 C 0.1961(4) -0.0156(2) -0.0126(3) 0.0843(16) Uani 1 1 d . . .
C14 C 0.1436(5) -0.0309(2) -0.0829(3) 0.1013(19) Uani 1 1 d . . .
H14 H 0.0706 -0.0527 -0.0837 0.122 Uiso 1 1 calc R . .
C15 C 0.1979(5) -0.0141(3) -0.1522(3) 0.123(3) Uani 1 1 d . . .
H15 H 0.1592 -0.0232 -0.2001 0.147 Uiso 1 1 calc R . .
C16 C 0.6936(4) 0.29853(14) 0.7657(3) 0.0730(13) Uani 1 1 d . . .
H16A H 0.7495 0.3293 0.7758 0.088 Uiso 1 1 calc R . .
H16B H 0.6458 0.3065 0.7178 0.088 Uiso 1 1 calc R . .
C17 C 0.6016(5) 0.29464(17) 0.8313(3) 0.0911(16) Uani 1 1 d . . .
H17A H 0.6467 0.2861 0.8799 0.109 Uiso 1 1 calc R . .
H17B H 0.5404 0.2658 0.8208 0.109 Uiso 1 1 calc R . .
C18 C 0.5322(5) 0.34764(17) 0.8400(3) 0.0997(19) Uani 1 1 d . . .
H18A H 0.5940 0.3756 0.8540 0.120 Uiso 1 1 calc R . .
H18B H 0.4951 0.3574 0.7893 0.120 Uiso 1 1 calc R . .
C19 C 0.4299(6) 0.3471(2) 0.8996(3) 0.119(2) Uani 1 1 d . . .
H19A H 0.3693 0.3189 0.8872 0.179 Uiso 1 1 calc R . .
H19B H 0.3869 0.3816 0.8999 0.179 Uiso 1 1 calc R . .
H19C H 0.4665 0.3403 0.9508 0.179 Uiso 1 1 calc R . .
C20 C 0.8564(5) 0.26496(16) 0.6813(3) 0.0834(14) Uani 1 1 d . . .
H20A H 0.9112 0.2952 0.6963 0.100 Uiso 1 1 calc R . .
H20B H 0.8006 0.2775 0.6391 0.100 Uiso 1 1 calc R . .
C21 C 0.9384(6) 0.2207(2) 0.6501(3) 0.0948(16) Uani 1 1 d . . .
H21A H 0.9838 0.2037 0.6937 0.114 Uiso 1 1 calc R . .
H21B H 0.8843 0.1934 0.6257 0.114 Uiso 1 1 calc R . .
C22 C 1.0282(7) 0.2393(3) 0.5943(6) 0.141(3) Uani 1 1 d . . .
H22A H 1.0891 0.2630 0.6207 0.169 Uiso 1 1 calc R . .
H22B H 1.0754 0.2083 0.5738 0.169 Uiso 1 1 calc R . .
C23 C 0.9743(7) 0.2667(3) 0.5325(4) 0.134(2) Uani 1 1 d . . .
H23A H 0.9123 0.2439 0.5068 0.201 Uiso 1 1 calc R . .
H23B H 1.0401 0.2767 0.4955 0.201 Uiso 1 1 calc R . .
H23C H 0.9326 0.2989 0.5519 0.201 Uiso 1 1 calc R . .

loop_
_atom_site_aniso_label
_atom_site_aniso_U_11
_atom_site_aniso_U_22
_atom_site_aniso_U_33
_atom_site_aniso_U_23
_atom_site_aniso_U_13
_atom_site_aniso_U_12
Cr1 0.0421(5) 0.0848(7) 0.0681(7) 0.000 0.000 0.0034(5)
O1 0.0568(16) 0.083(2) 0.072(2) -0.0108(16) -0.0037(14) -0.0176(15)
O2 0.091(3) 0.119(3) 0.156(4) -0.027(3) -0.024(2) -0.048(2)
N1 0.056(2) 0.097(3) 0.102(3) -0.011(3) -0.024(2) 0.006(2)
N2 0.0428(19) 0.090(3) 0.068(3) 0.023(2) -0.0022(19) 0.000(2)
N3 0.105(4) 0.075(3) 0.101(4) 0.005(3) -0.014(3) 0.002(3)
N4 0.0365(18) 0.109(3) 0.069(3) -0.005(2) -0.0004(18) 0.023(2)
N5 0.100(4) 0.043(3) 0.085(4) -0.003(3) 0.000 0.000
C1 0.041(2) 0.114(4) 0.081(4) -0.034(3) -0.009(2) 0.027(3)
C2 0.041(2) 0.076(3) 0.090(4) -0.022(3) -0.008(2) 0.005(2)
C3 0.057(3) 0.090(4) 0.117(5) -0.047(3) -0.014(3) 0.001(3)
C4 0.061(3) 0.074(3) 0.125(5) -0.020(3) -0.019(3) -0.014(3)
C5 0.083(4) 0.184(7) 0.199(8) -0.085(6) -0.015(4) -0.047(4)
C6 0.054(2) 0.058(3) 0.100(4) 0.004(2) -0.007(2) -0.010(2)
C7 0.049(2) 0.049(2) 0.082(3) -0.003(2) -0.011(2) -0.0033(19)
C8 0.049(2) 0.051(2) 0.073(3) 0.007(2) -0.006(2) -0.0091(18)
C9 0.078(3) 0.093(3) 0.079(4) 0.018(3) -0.011(3) -0.025(3)
C10 0.059(2) 0.062(3) 0.068(3) -0.006(2) -0.002(2) -0.002(2)
C11 0.061(3) 0.056(2) 0.094(4) 0.004(2) -0.015(2) -0.006(2)
C12 0.040(2) 0.056(2) 0.086(3) -0.011(2) -0.008(2) 0.0024(19)
C13 0.048(2) 0.141(5) 0.064(3) -0.016(3) -0.003(2) 0.040(3)
C14 0.063(3) 0.172(6) 0.069(4) -0.024(4) -0.008(3) 0.056(3)
C15 0.093(4) 0.200(8) 0.074(4) -0.024(4) -0.012(3) 0.097(6)
C16 0.090(3) 0.039(2) 0.090(4) 0.006(2) 0.013(3) 0.002(2)
C17 0.117(4) 0.054(3) 0.102(4) 0.012(3) 0.026(3) 0.010(3)
C18 0.141(5) 0.050(3) 0.108(4) 0.007(3) 0.067(4) -0.001(3)
C19 0.139(5) 0.103(4) 0.115(5) 0.018(4) -0.005(4) 0.013(4)
C20 0.097(3) 0.048(3) 0.105(4) -0.015(3) 0.008(3) -0.003(3)
C21 0.106(4) 0.094(4) 0.085(4) -0.025(3) 0.006(3) 0.027(3)
C22 0.142(7) 0.089(5) 0.190(8) -0.046(5) -0.011(7) 0.021(5)
C23 0.145(6) 0.127(5) 0.129(6) -0.037(5) 0.032(5) 0.013(5)

loop_
_atom_type_symbol
_atom_type_description
_atom_type_scat_dispersion_real
_atom_type_scat_dispersion_imag
_atom_type_scat_source
C C 0.0033 0.0016 'International Tables Vol C Tables 4.2.6.8 and 6.1.1.4'
H H 0.0000 0.0000 'International Tables Vol C Tables 4.2.6.8 and 6.1.1.4'
Cr Cr 0.3209 0.6236 'International Tables Vol C Tables 4.2.6.8 and 6.1.1.4'
N N 0.0061 0.0033 'International Tables Vol C Tables 4.2.6.8 and 6.1.1.4'
O O 0.0106 0.0060 'International Tables Vol C Tables 4.2.6.8 and 6.1.1.4'

loop_
_geom_angle_atom_site_label_1
_geom_angle_atom_site_label_2
_geom_angle_atom_site_label_3
_geom_angle
_geom_angle_site_symmetry_1
_geom_angle_site_symmetry_3
_geom_angle_publ_flag
O1 Cr1 O1 95.22(16) 4 . ?
O1 Cr1 N4 91.68(14) 4 4 ?
O1 Cr1 N4 172.46(13) . 4 ?
O1 Cr1 N4 172.46(13) 4 . ?
O1 Cr1 N4 91.67(14) . . ?
N4 Cr1 N4 81.6(2) 4 . ?
O1 Cr1 N1 91.86(15) 4 4 ?
O1 Cr1 N1 89.49(15) . 4 ?
N4 Cr1 N1 87.24(16) 4 4 ?
N4 Cr1 N1 91.24(16) . 4 ?
O1 Cr1 N1 89.49(15) 4 . ?
O1 Cr1 N1 91.86(15) . . ?
N4 Cr1 N1 91.24(16) 4 . ?
N4 Cr1 N1 87.24(16) . . ?
N1 Cr1 N1 178.0(2) 4 . ?
C12 O1 Cr1 130.3(3) . . ?
C4 O2 C5 117.9(5) . . ?
N2 N1 Cr1 128.8(3) . . ?
N3 N2 N1 177.0(4) . . ?
C1 N4 C13 122.0(4) . . ?
C1 N4 Cr1 124.5(3) . . ?
C13 N4 Cr1 113.3(3) . . ?
C20 N5 C20 111.1(5) 6_567 . ?
C20 N5 C16 112.6(2) 6_567 . ?
C20 N5 C16 105.4(2) . . ?
C20 N5 C16 105.4(2) 6_567 6_567 ?
C20 N5 C16 112.6(2) . 6_567 ?
C16 N5 C16 109.8(5) . 6_567 ?
N4 C1 C2 126.3(4) . . ?
C3 C2 C12 120.5(5) . . ?
C3 C2 C1 115.4(5) . . ?
C12 C2 C1 123.9(4) . . ?
C4 C3 C2 119.5(5) . . ?
C3 C4 O2 123.2(5) . . ?
C3 C4 C6 120.4(4) . . ?
O2 C4 C6 116.3(5) . . ?
C7 C6 C4 123.2(5) . . ?
C6 C7 C12 117.7(4) . . ?
C6 C7 C8 122.9(4) . . ?
C12 C7 C8 119.3(3) . . ?
C7 C8 C9 111.4(3) . . ?
C7 C8 C10 110.0(3) . . ?
C9 C8 C10 107.1(4) . . ?
C7 C8 C11 111.3(3) . . ?
C9 C8 C11 107.6(3) . . ?
C10 C8 C11 109.3(3) . . ?
O1 C12 C2 122.4(4) . . ?
O1 C12 C7 118.8(4) . . ?
C2 C12 C7 118.7(4) . . ?
C13 C13 C14 119.2(3) 4 . ?
C13 C13 N4 115.8(2) 4 . ?
C14 C13 N4 124.9(5) . . ?
C13 C14 C15 120.0(6) . . ?
C15 C15 C14 120.7(3) 4 . ?
C17 C16 N5 117.2(3) . . ?
C16 C17 C18 109.4(4) . . ?
C19 C18 C17 114.2(4) . . ?
N5 C20 C21 115.0(4) . . ?
C22 C21 C20 112.6(5) . . ?
C23 C22 C21 113.7(7) . . ?

loop_
_geom_bond_atom_site_label_1
_geom_bond_atom_site_label_2
_geom_bond_distance
_geom_bond_site_symmetry_2
_geom_bond_publ_flag
Cr1 O1 1.915(3) 4 ?
Cr1 O1 1.915(3) . ?
Cr1 N4 2.007(4) 4 ?
Cr1 N4 2.007(4) . ?
Cr1 N1 2.050(4) 4 ?
Cr1 N1 2.050(4) . ?
O1 C12 1.309(4) . ?
O2 C4 1.383(5) . ?
O2 C5 1.403(7) . ?
N1 N2 1.174(5) . ?
N2 N3 1.168(6) . ?
N4 C1 1.294(6) . ?
N4 C13 1.418(5) . ?
N5 C20 1.509(5) 6_567 ?
N5 C20 1.509(5) . ?
N5 C16 1.525(5) . ?
N5 C16 1.525(5) 6_567 ?
C1 C2 1.432(6) . ?
C2 C3 1.405(6) . ?
C2 C12 1.429(6) . ?
C3 C4 1.375(7) . ?
C4 C6 1.385(6) . ?
C6 C7 1.379(5) . ?
C7 C12 1.440(5) . ?
C7 C8 1.527(5) . ?
C8 C9 1.533(5) . ?
C8 C10 1.535(5) . ?
C8 C11 1.550(5) . ?
C13 C13 1.386(9) 4 ?
C13 C14 1.388(6) . ?
C14 C15 1.393(7) . ?
C15 C15 1.314(13) 4 ?
C16 C17 1.499(6) . ?
C17 C18 1.529(6) . ?
C18 C19 1.497(7) . ?
C20 C21 1.511(6) . ?
C21 C22 1.432(9) . ?
C22 C23 1.393(8) . ?

loop_
_geom_torsion_atom_site_label_1
_geom_torsion_atom_site_label_2
_geom_torsion_atom_site_label_3
_geom_torsion_atom_site_label_4
_geom_torsion
_geom_torsion_site_symmetry_1
_geom_torsion_site_symmetry_2
_geom_torsion_site_symmetry_3
_geom_torsion_site_symmetry_4
_geom_torsion_publ_flag
O1 Cr1 O1 C12 -170.7(4) 4 . . . ?
N4 Cr1 O1 C12 33.2(11) 4 . . . ?
N4 Cr1 O1 C12 6.3(3) . . . . ?
N1 Cr1 O1 C12 97.5(3) 4 . . . ?
N1 Cr1 O1 C12 -81.0(3) . . . . ?
O1 Cr1 N1 N2 178.5(5) 4 . . . ?
O1 Cr1 N1 N2 83.3(5) . . . . ?
N4 Cr1 N1 N2 -89.8(5) 4 . . . ?
N4 Cr1 N1 N2 -8.3(5) . . . . ?
N1 Cr1 N1 N2 -49.1(5) 4 . . . ?
Cr1 N1 N2 N3 153(9) . . . . ?
O1 Cr1 N4 C1 146.1(9) 4 . . . ?
O1 Cr1 N4 C1 -10.1(3) . . . . ?
N4 Cr1 N4 C1 173.3(4) 4 . . . ?
N1 Cr1 N4 C1 -99.6(3) 4 . . . ?
N1 Cr1 N4 C1 81.7(3) . . . . ?
O1 Cr1 N4 C13 -28.5(11) 4 . . . ?
O1 Cr1 N4 C13 175.3(3) . . . . ?
N4 Cr1 N4 C13 -1.2(2) 4 . . . ?
N1 Cr1 N4 C13 85.8(3) 4 . . . ?
N1 Cr1 N4 C13 -92.9(3) . . . . ?
C13 N4 C1 C2 -177.5(4) . . . . ?
Cr1 N4 C1 C2 8.4(6) . . . . ?
N4 C1 C2 C3 176.0(4) . . . . ?
N4 C1 C2 C12 0.9(7) . . . . ?
C12 C2 C3 C4 0.9(7) . . . . ?
C1 C2 C3 C4 -174.3(4) . . . . ?
C2 C3 C4 O2 178.7(4) . . . . ?
C2 C3 C4 C6 0.2(7) . . . . ?
C5 O2 C4 C3 -18.4(7) . . . . ?
C5 O2 C4 C6 160.1(5) . . . . ?
C3 C4 C6 C7 0.1(7) . . . . ?
O2 C4 C6 C7 -178.5(4) . . . . ?
C4 C6 C7 C12 -1.5(6) . . . . ?
C4 C6 C7 C8 174.0(4) . . . . ?
C6 C7 C8 C9 2.5(5) . . . . ?
C12 C7 C8 C9 177.9(3) . . . . ?
C6 C7 C8 C10 -116.1(4) . . . . ?
C12 C7 C8 C10 59.3(4) . . . . ?
C6 C7 C8 C11 122.5(4) . . . . ?
C12 C7 C8 C11 -62.1(4) . . . . ?
Cr1 O1 C12 C2 0.0(5) . . . . ?
Cr1 O1 C12 C7 -178.1(2) . . . . ?
C3 C2 C12 O1 179.6(4) . . . . ?
C1 C2 C12 O1 -5.6(6) . . . . ?
C3 C2 C12 C7 -2.3(6) . . . . ?
C1 C2 C12 C7 172.5(4) . . . . ?
C6 C7 C12 O1 -179.3(3) . . . . ?
C8 C7 C12 O1 5.1(5) . . . . ?
C6 C7 C12 C2 2.6(5) . . . . ?
C8 C7 C12 C2 -173.1(3) . . . . ?
C1 N4 C13 C13 -171.1(5) . . . 4 ?
Cr1 N4 C13 C13 3.6(6) . . . 4 ?
C1 N4 C13 C14 6.2(7) . . . . ?
Cr1 N4 C13 C14 -179.0(4) . . . . ?
C13 C13 C14 C15 -1.1(8) 4 . . . ?
N4 C13 C14 C15 -178.4(4) . . . . ?
C13 C14 C15 C15 3.1(10) . . . 4 ?
C20 N5 C16 C17 -59.5(6) 6_567 . . . ?
C20 N5 C16 C17 179.2(4) . . . . ?
C16 N5 C16 C17 57.6(4) 6_567 . . . ?
N5 C16 C17 C18 177.5(4) . . . . ?
C16 C17 C18 C19 175.1(5) . . . . ?
C20 N5 C20 C21 63.2(4) 6_567 . . . ?
C16 N5 C20 C21 -174.5(4) . . . . ?
C16 N5 C20 C21 -54.8(6) 6_567 . . . ?
N5 C20 C21 C22 -169.7(5) . . . . ?
C20 C21 C22 C23 -55.2(8) . . . . ?
